data_7158662
loop_
_publ_author_name
'Zhou, Tingting'
'Zheng, Anquan'
'Zhang, Wenge'
'Lu, Xiuxiang'
'Chen, Huiyu'
'Tan, Haibo'

_publ_section_title
;
 Concise total syntheses of two flavans and structure revision assisted by
 quantum NMR calculations.
;
_journal_issue 20
_journal_name_full 'Organic &amp; biomolecular chemistry'
_journal_page_first 4096
_journal_page_last 4100
_journal_paper_doi 10.1039/d2ob00634k
_journal_volume 20
_journal_year 2022
_chemical_formula_moiety '2(C17 H16 O5)'
_chemical_formula_sum 'C34 H32 O10'
_chemical_formula_weight 600.59
_space_group_crystal_system monoclinic
_space_group_IT_number 15
_space_group_name_Hall '-I 2ya'
_space_group_name_H-M_alt 'I 1 2/a 1'
_atom_sites_solution_hydrogens geom
_atom_sites_solution_primary dual
_audit_creation_date 2020-09-25
_audit_creation_method
;
Olex2 1.2
(compiled 2018.05.29 svn.r3508 for OlexSys, GUI svn.r5506)
;
_audit_update_record
;
2021-08-23 deposited with the CCDC.	2022-04-07 downloaded from the CCDC.
;
_cell_angle_alpha 90
_cell_angle_beta 99.841(3)
_cell_angle_gamma 90
_cell_formula_units_Z 8
_cell_length_a 15.5676(5)
_cell_length_b 13.8531(3)
_cell_length_c 26.8877(10)
_cell_measurement_reflns_used 4895
_cell_measurement_temperature 99.99(10)
_cell_measurement_theta_max 73.5430
_cell_measurement_theta_min 3.0310
_cell_volume 5713.3(3)
_computing_cell_refinement 'CrysAlisPro 1.171.39.33c (Rigaku OD, 2017)'
_computing_data_collection 'CrysAlisPro 1.171.39.33c (Rigaku OD, 2017)'
_computing_data_reduction 'CrysAlisPro 1.171.39.33c (Rigaku OD, 2017)'
_computing_molecular_graphics 'Olex2 (Dolomanov et al., 2009)'
_computing_publication_material 'Olex2 (Dolomanov et al., 2009)'
_computing_structure_refinement 'ShelXL (Sheldrick, 2015)'
_computing_structure_solution 'ShelXT (Sheldrick, 2015)'
_diffrn_ambient_environment N~2~
_diffrn_ambient_temperature 99.99(10)
_diffrn_detector 'Pilatus3R 200K-A'
_diffrn_measured_fraction_theta_full 0.997
_diffrn_measured_fraction_theta_max 0.970
_diffrn_measurement_details
;
List of Runs (angles in degrees, time in seconds):

  # Type    Start    End  Width  t~exp~   \w     \q     \k     \f   Frames
#--------------------------------------------------------------------------
  1  \w     55.00  86.50   0.30    1.00    --    0.00  19.00  60.00  105
  2  \w    -23.00  19.00   0.30    1.00    --    0.00 -82.00-120.00  140
  3  \w    -24.00  23.10   0.30    1.00    --    0.00 -82.00  30.00  157
  4  \w     -6.00  19.20   0.30    1.00    --    0.00  19.00  60.00   84
  5  \w    -32.00   7.00   0.30    1.00    --    0.00 -82.00 -90.00  130
  6  \w     16.00 104.20   0.30    6.50    --   95.80 -15.00 150.00  294
  7  \w     93.00 120.00   0.30    6.50    --   95.80  82.00  60.00   90
  8  \w     95.00 158.30   0.30    6.50    --   95.80  82.00  90.00  211
  9  \w    144.00 175.20   0.30    6.50    --   95.80  82.00 -60.00  104
 10  \w     65.00  99.20   0.30    6.50    --   95.80 -30.00 -30.00  114
 11  \w      7.00  90.10   0.30    6.50    --   95.80 -61.00 -30.00  277
 12  \w      9.00 114.00   0.30    6.50    --   95.80 -45.00 -30.00  350
 13  \w    148.00 174.10   0.30    6.50    --   95.80  82.00  60.00   87
 14  \w     12.00 105.00   0.30    6.50    --   95.80 -30.00 120.00  310
;
_diffrn_measurement_device 'four-circle diffractometer'
_diffrn_measurement_device_type 'XtaLAB Pro: Kappa single'
_diffrn_measurement_method '\w scans'
_diffrn_orient_matrix_type 'CrysAlisPro convention (1999,Acta A55,543-557)'
_diffrn_orient_matrix_UB_11 0.0388614000
_diffrn_orient_matrix_UB_12 0.0877260000
_diffrn_orient_matrix_UB_13 -0.0234851000
_diffrn_orient_matrix_UB_21 0.0418495000
_diffrn_orient_matrix_UB_22 0.0346680000
_diffrn_orient_matrix_UB_23 0.0530820000
_diffrn_orient_matrix_UB_31 0.0826344000
_diffrn_orient_matrix_UB_32 -0.0588749000
_diffrn_orient_matrix_UB_33 -0.0036851000
_diffrn_radiation_monochromator graphite
_diffrn_radiation_probe x-ray
_diffrn_radiation_type CuK\a
_diffrn_radiation_wavelength 1.54184
_diffrn_reflns_av_R_equivalents 0.0335
_diffrn_reflns_av_unetI/netI 0.0411
_diffrn_reflns_Laue_measured_fraction_full 0.997
_diffrn_reflns_Laue_measured_fraction_max 0.970
_diffrn_reflns_limit_h_max 19
_diffrn_reflns_limit_h_min -16
_diffrn_reflns_limit_k_max 13
_diffrn_reflns_limit_k_min -17
_diffrn_reflns_limit_l_max 31
_diffrn_reflns_limit_l_min -33
_diffrn_reflns_number 15091
_diffrn_reflns_point_group_measured_fraction_full 0.997
_diffrn_reflns_point_group_measured_fraction_max 0.970
_diffrn_reflns_theta_full 67.684
_diffrn_reflns_theta_max 74.304
_diffrn_reflns_theta_min 3.337
_diffrn_source 'Rotating-anode X-ray tube'
_diffrn_source_type 'MicroMax 007 (Cu) X-ray Source'
_exptl_absorpt_coefficient_mu 0.857
_exptl_absorpt_correction_T_max 1.00000
_exptl_absorpt_correction_T_min 0.96992
_exptl_absorpt_correction_type multi-scan
_exptl_absorpt_process_details
;
CrysAlisPro 1.171.39.33c (Rigaku Oxford Diffraction, 2017)
Empirical absorption correction using spherical harmonics,
 implemented in SCALE3 ABSPACK scaling algorithm.
;
_exptl_crystal_colour 'clear light colourless'
_exptl_crystal_colour_lustre clear
_exptl_crystal_colour_modifier light
_exptl_crystal_colour_primary colourless
_exptl_crystal_density_diffrn 1.396
_exptl_crystal_description needle
_exptl_crystal_F_000 2528
_exptl_crystal_size_max 0.3
_exptl_crystal_size_mid 0.05
_exptl_crystal_size_min 0.05
_refine_diff_density_max 0.202
_refine_diff_density_min -0.292
_refine_diff_density_rms 0.043
_refine_ls_extinction_method none
_refine_ls_goodness_of_fit_ref 1.057
_refine_ls_hydrogen_treatment constr
_refine_ls_matrix_type full
_refine_ls_number_parameters 469
_refine_ls_number_reflns 5654
_refine_ls_number_restraints 0
_refine_ls_restrained_S_all 1.057
_refine_ls_R_factor_all 0.0845
_refine_ls_R_factor_gt 0.0610
_refine_ls_shift/su_max 0.000
_refine_ls_shift/su_mean 0.000
_refine_ls_structure_factor_coef Fsqd
_refine_ls_weighting_details 'w=1/[\s^2^(Fo^2^)+(0.0547P)^2^+8.0895P] where P=(Fo^2^+2Fc^2^)/3'
_refine_ls_weighting_scheme calc
_refine_ls_wR_factor_gt 0.1490
_refine_ls_wR_factor_ref 0.1618
_reflns_Friedel_coverage 0.000
_reflns_number_gt 4045
_reflns_number_total 5654
_reflns_threshold_expression 'I > 2\s(I)'
_cod_data_source_file d2ob00634k2.cif
_cod_data_source_block zhoutingting_zt200924-1_collect
_cod_depositor_comments 'Adding full bibliography for 7158662.cif.'
_cod_database_code 7158662
_shelx_shelxl_version_number 2014/7
_shelx_space_group_comment
;
The symmetry employed for this shelxl refinement is uniquely defined
by the following loop, which should always be used as a source of
symmetry information in preference to the above space-group names.
They are only intended as comments.
;
_shelx_estimated_absorpt_t_max 0.958
_shelx_estimated_absorpt_t_min 0.783
_reflns_odcompleteness_completeness 99.72
_reflns_odcompleteness_iscentric 1
_reflns_odcompleteness_theta 66.97
_olex2_refinement_description
;
1. Fixed Uiso
 At 1.2 times of:
  All C(H) groups, All C(H,H) groups
 At 1.5 times of:
  All C(H,H,H) groups, All O(H) groups
2. Others
 Sof(C4'A)=Sof(H4'A)=Sof(C3'A)=Sof(C2'A)=Sof(H2'A)=1-FVAR(1)
 Sof(C4')=Sof(H4')=Sof(C2')=Sof(H2')=Sof(C3')=FVAR(1)
 Fixed Sof: O009(0.5) O013(0.5) C018(0.5) H01A(0.5) H01B(0.5) H01C(0.5)
 O0(0.5) O1(0.5) C0(0.5) H0A(0.5) H0B(0.5) H0C(0.5) C0AA(0.5) H0AA(0.5)
 H0AB(0.5) H0AC(0.5) C1A(0.5) H1AA(0.5) H1AB(0.5) H1AC(0.5)
3.a Ternary CH refined with riding coordinates:
 C11'(H11'), C6'(H6'), C12(H12), C6(H6)
3.b Secondary CH2 refined with riding coordinates:
 C12'(H12A,H12B), C13(H13A,H13B)
3.c Aromatic/amide H refined with riding coordinates:
 C2(H2), C7'(H7'), C00M(H00M), C9(H9), C8'(H8'), C4(H4), C8(H8), C7(H7),
 C4'(H4'), C2'(H2'), C4'A(H4'A), C2'A(H2'A)
3.d Idealised Me refined as rotating group:
 C00Q(H00A,H00B,H00C), C00Z(H00D,H00E,H00F), C018(H01A,H01B,H01C), C0(H0A,H0B,
 H0C), C0AA(H0AA,H0AB,H0AC), C1A(H1AA,H1AB,H1AC)
3.e Idealised tetrahedral OH refined as rotating group:
 O003(H003), O007(H007)
;
_olex2_submission_special_instructions 'No special instructions were received'
_oxdiff_exptl_absorpt_empirical_details
;
Empirical correction (ABSPACK) includes:
- Absorption correction using spherical harmonics
- Frame scaling
;
_oxdiff_exptl_absorpt_empirical_full_max 1.075
_oxdiff_exptl_absorpt_empirical_full_min 0.914

loop_
_space_group_symop_operation_xyz
'x, y, z'
'-x+1/2, y, -z'
'x+1/2, y+1/2, z+1/2'
'-x+1, y+1/2, -z+1/2'
'-x, -y, -z'
'x-1/2, -y, z'
'-x+1/2, -y+1/2, -z+1/2'
'x, -y+1/2, z+1/2'

loop_
_atom_site_label
_atom_site_type_symbol
_atom_site_fract_x
_atom_site_fract_y
_atom_site_fract_z
_atom_site_U_iso_or_equiv
_atom_site_adp_type
_atom_site_occupancy
_atom_site_site_symmetry_order
_atom_site_calc_flag
_atom_site_refinement_flags_posn
_atom_site_refinement_flags_adp
_atom_site_refinement_flags_occupancy
_atom_site_disorder_assembly
_atom_site_disorder_group
O10' O 0.48874(12) 0.52800(11) 0.80484(7) 0.0498(5) Uani 1 1 d . . . . .
O002 O 0.64350(13) 0.70126(12) 0.70663(7) 0.0612(6) Uani 1 1 d . . . . .
O003 O 0.40493(14) 0.47336(14) 0.70954(7) 0.0649(6) Uani 1 1 d . . . . .
H003 H 0.4490 0.4863 0.7298 0.097 Uiso 1 1 calc GR . . . .
O11 O 0.57004(13) 0.48535(12) 0.69590(8) 0.0682(7) Uani 1 1 d . . . . .
O5' O 0.61665(12) 0.49873(18) 0.93076(7) 0.0662(6) Uani 1 1 d . . . . .
O006 O 0.63032(14) 0.80144(15) 0.53243(8) 0.0668(6) Uani 1 1 d . . . . .
O007 O 0.31027(14) 0.54651(16) 0.78471(9) 0.0743(7) Uani 1 1 d . . . . .
H007 H 0.3441 0.5285 0.7663 0.111 Uiso 1 1 calc GR . . . .
O5 O 0.64585(13) 0.47467(14) 0.57429(10) 0.0782(8) Uani 1 1 d . . . . .
O009 O 0.5594(5) 0.3119(5) 0.7894(3) 0.0547(16) Uani 0.5 1 d . . P A 1
C00A C 0.44731(17) 0.56354(15) 0.84230(10) 0.0446(6) Uani 1 1 d . . . . .
C11' C 0.58013(16) 0.49941(16) 0.82197(10) 0.0440(6) Uani 1 1 d . . . . .
H11' H 0.6080 0.4876 0.7925 0.053 Uiso 1 1 calc R . . . .
C00C C 0.49173(16) 0.59076(16) 0.88940(10) 0.0443(6) Uani 1 1 d . . . . .
C12' C 0.62672(17) 0.58096(16) 0.85267(9) 0.0440(6) Uani 1 1 d . . . . .
H12A H 0.6890 0.5691 0.8597 0.053 Uiso 1 1 calc R . . . .
H12B H 0.6163 0.6416 0.8346 0.053 Uiso 1 1 calc R . . . .
C2 C 0.63680(18) 0.75909(18) 0.62056(11) 0.0547(8) Uani 1 1 d . . . . .
H2 H 0.6354 0.8234 0.6303 0.066 Uiso 1 1 calc R . . . .
C6' C 0.58986(17) 0.5839(2) 0.90091(10) 0.0502(6) Uani 1 1 d . . . . .
H6' H 0.6127 0.6411 0.9202 0.060 Uiso 1 1 calc R . . . .
C1 C 0.64039(17) 0.68570(17) 0.65615(11) 0.0542(8) Uani 1 1 d . . . . .
C9' C 0.35659(18) 0.57353(17) 0.83072(12) 0.0554(8) Uani 1 1 d . . . . .
C00I C 0.58502(17) 0.40956(17) 0.85329(11) 0.0525(7) Uani 1 1 d . . . . .
C10 C 0.4282(2) 0.43128(17) 0.66700(11) 0.0580(8) Uani 1 1 d . . . . .
C7' C 0.44439(17) 0.62682(19) 0.92513(11) 0.0515(7) Uani 1 1 d . . . . .
H7' H 0.4734 0.6438 0.9571 0.062 Uiso 1 1 calc R . . . .
C3 C 0.63528(18) 0.7350(2) 0.57047(12) 0.0581(8) Uani 1 1 d . . . . .
C00M C 0.31145(18) 0.61210(18) 0.86576(12) 0.0578(8) Uani 1 1 d . . . . .
H00M H 0.2515 0.6212 0.8575 0.069 Uiso 1 1 calc R . . . .
C00N C 0.64362(18) 0.58776(18) 0.64244(12) 0.0606(8) Uani 1 1 d . . . . .
C00O C 0.51382(19) 0.43735(17) 0.65882(12) 0.0636(9) Uani 1 1 d . . . . .
C00P C 0.64137(17) 0.56761(19) 0.59140(13) 0.0635(9) Uani 1 1 d . . . . .
C00Q C 0.6527(2) 0.79918(18) 0.72409(11) 0.0612(8) Uani 1 1 d . . . . .
H00A H 0.6026 0.8358 0.7090 0.092 Uiso 1 1 calc GR . . . .
H00B H 0.7042 0.8269 0.7148 0.092 Uiso 1 1 calc GR . . . .
H00C H 0.6574 0.8004 0.7602 0.092 Uiso 1 1 calc GR . . . .
C9 C 0.3662(2) 0.38482(18) 0.63242(12) 0.0610(8) Uani 1 1 d . . . . .
H9 H 0.3092 0.3794 0.6382 0.073 Uiso 1 1 calc R . . . .
C00S C 0.60534(18) 0.4127(2) 0.90494(13) 0.0638(9) Uani 1 1 d . . . . .
C8' C 0.35484(18) 0.63748(18) 0.91331(12) 0.0547(7) Uani 1 1 d . . . . .
H8' H 0.3238 0.6616 0.9372 0.066 Uiso 1 1 calc R . . . .
C12 C 0.65371(19) 0.50907(19) 0.68129(13) 0.0695(10) Uani 1 1 d . . . . .
H12 H 0.6941 0.5308 0.7112 0.083 Uiso 1 1 calc R . . . .
C00V C 0.53829(19) 0.39621(19) 0.61682(14) 0.0702(10) Uani 1 1 d . . . . .
C4 C 0.63724(18) 0.6390(2) 0.55538(12) 0.0640(9) Uani 1 1 d . . . . .
H4 H 0.6358 0.6234 0.5216 0.077 Uiso 1 1 calc R . . . .
C8 C 0.38950(19) 0.3463(2) 0.58898(13) 0.0706(10) Uani 1 1 d . . . . .
H8 H 0.3475 0.3169 0.5650 0.085 Uiso 1 1 calc R . . . .
C7 C 0.4743(2) 0.3513(2) 0.58127(14) 0.0765(11) Uani 1 1 d . . . . .
H7 H 0.4894 0.3247 0.5522 0.092 Uiso 1 1 calc R . . . .
C00Z C 0.6292(2) 0.9013(2) 0.54636(11) 0.0691(9) Uani 1 1 d . . . . .
H00D H 0.6249 0.9407 0.5167 0.104 Uiso 1 1 calc GR . . . .
H00E H 0.6819 0.9167 0.5691 0.104 Uiso 1 1 calc GR . . . .
H00F H 0.5799 0.9133 0.5626 0.104 Uiso 1 1 calc GR . . . .
C1' C 0.5777(2) 0.3182(2) 0.8310(2) 0.0801(12) Uani 1 1 d . . . . .
C6 C 0.6325(2) 0.4001(2) 0.61036(16) 0.0822(12) Uani 1 1 d . . . . .
H6 H 0.6485 0.3375 0.5976 0.099 Uiso 1 1 calc R . . . .
C13 C 0.6905(2) 0.4193(2) 0.66058(16) 0.0865(13) Uani 1 1 d . . . . .
H13A H 0.6893 0.3652 0.6833 0.104 Uiso 1 1 calc R . . . .
H13B H 0.7503 0.4300 0.6560 0.104 Uiso 1 1 calc R . . . .
O013 O 0.6314(3) 0.1831(3) 0.95946(17) 0.0551(10) Uani 0.5 1 d . . P A 1
C4' C 0.6148(5) 0.3128(9) 0.9245(5) 0.045(2) Uani 0.49(2) 1 d . . P A 1
H4' H 0.6276 0.3052 0.9594 0.054 Uiso 0.49(2) 1 calc R . P A 1
C2' C 0.5869(6) 0.2299(5) 0.8433(6) 0.055(3) Uani 0.49(2) 1 d . . P A 1
H2' H 0.5819 0.1766 0.8219 0.066 Uiso 0.49(2) 1 calc R . P A 1
C3' C 0.6063(6) 0.2304(7) 0.8958(6) 0.049(3) Uani 0.49(2) 1 d . . P A 1
C018 C 0.5545(6) 0.2413(4) 0.7390(3) 0.082(3) Uani 0.5 1 d . . P A 1
H01A H 0.5393 0.2793 0.7089 0.124 Uiso 0.5 1 calc GR . P A 1
H01B H 0.5111 0.1922 0.7398 0.124 Uiso 0.5 1 calc GR . P A 1
H01C H 0.6102 0.2114 0.7392 0.124 Uiso 0.5 1 calc GR . P A 1
O0 O 0.6164(3) 0.1390(3) 0.91668(17) 0.0698(13) Uani 0.5 1 d . . P A 2
O1 O 0.5581(6) 0.3295(5) 0.7692(3) 0.064(2) Uani 0.5 1 d . . P A 2
C0 C 0.5616(5) 0.2196(4) 0.7662(3) 0.0650(19) Uani 0.5 1 d . . P A 2
H0A H 0.5553 0.2001 0.7316 0.097 Uiso 0.5 1 calc GR . P A 2
H0B H 0.5151 0.1925 0.7810 0.097 Uiso 0.5 1 calc GR . P A 2
H0C H 0.6165 0.1972 0.7843 0.097 Uiso 0.5 1 calc GR . P A 2
C0AA C 0.6260(5) 0.0852(5) 0.9419(3) 0.069(2) Uani 0.5 1 d . . P A 1
H0AA H 0.6681 0.0749 0.9202 0.104 Uiso 0.5 1 calc GR . P A 1
H0AB H 0.5686 0.0730 0.9235 0.104 Uiso 0.5 1 calc GR . P A 1
H0AC H 0.6377 0.0422 0.9702 0.104 Uiso 0.5 1 calc GR . P A 1
C1A C 0.6338(6) 0.1292(7) 0.9705(3) 0.084(3) Uani 0.5 1 d . . P A 2
H1AA H 0.6391 0.0620 0.9793 0.126 Uiso 0.5 1 calc GR . P A 2
H1AB H 0.5868 0.1572 0.9846 0.126 Uiso 0.5 1 calc GR . P A 2
H1AC H 0.6872 0.1619 0.9838 0.126 Uiso 0.5 1 calc GR . P A 2
C4'A C 0.6221(5) 0.3465(8) 0.9445(4) 0.046(2) Uani 0.51(2) 1 d . . P A 2
H4'A H 0.6354 0.3615 0.9787 0.055 Uiso 0.51(2) 1 calc R . P A 2
C3'A C 0.6155(4) 0.2538(8) 0.9237(6) 0.045(3) Uani 0.51(2) 1 d . . P A 2
C2'A C 0.5934(5) 0.2378(6) 0.8711(6) 0.044(3) Uani 0.51(2) 1 d . . P A 2
H2'A H 0.5881 0.1741 0.8600 0.053 Uiso 0.51(2) 1 calc R . P A 2

loop_
_atom_site_aniso_label
_atom_site_aniso_U_11
_atom_site_aniso_U_22
_atom_site_aniso_U_33
_atom_site_aniso_U_23
_atom_site_aniso_U_13
_atom_site_aniso_U_12
O10' 0.0535(10) 0.0337(8) 0.0513(10) 0.0013(7) -0.0220(8) 0.0025(8)
O002 0.0712(13) 0.0331(9) 0.0643(12) -0.0114(8) -0.0310(10) 0.0063(8)
O003 0.0792(14) 0.0433(10) 0.0579(12) 0.0022(9) -0.0290(10) -0.0102(10)
O11 0.0644(13) 0.0365(9) 0.0847(14) -0.0083(9) -0.0413(11) 0.0012(9)
O5' 0.0447(11) 0.1009(17) 0.0475(11) 0.0250(11) -0.0080(8) 0.0077(11)
O006 0.0767(14) 0.0567(11) 0.0577(12) -0.0213(10) -0.0152(10) 0.0121(10)
O007 0.0593(13) 0.0580(12) 0.0880(16) -0.0039(11) -0.0372(11) 0.0052(10)
O5 0.0569(12) 0.0442(11) 0.1211(19) -0.0430(12) -0.0199(12) 0.0126(9)
O009 0.062(3) 0.022(3) 0.069(5) 0.006(3) -0.020(4) -0.002(2)
C00A 0.0506(14) 0.0226(10) 0.0538(15) 0.0080(10) -0.0107(12) -0.0039(10)
C11' 0.0476(14) 0.0288(11) 0.0478(14) 0.0036(10) -0.0143(11) -0.0007(10)
C00C 0.0438(14) 0.0335(11) 0.0508(15) 0.0084(10) -0.0055(11) -0.0067(10)
C12' 0.0475(14) 0.0318(11) 0.0481(14) 0.0011(10) -0.0045(11) -0.0084(10)
C2 0.0527(15) 0.0356(12) 0.0643(17) -0.0171(12) -0.0228(13) 0.0128(11)
C6' 0.0456(14) 0.0524(15) 0.0466(15) -0.0015(12) -0.0094(11) -0.0088(12)
C1 0.0471(15) 0.0363(12) 0.0661(18) -0.0146(12) -0.0270(13) 0.0109(11)
C9' 0.0515(16) 0.0277(11) 0.0746(19) 0.0091(12) -0.0242(14) -0.0033(11)
C00I 0.0410(14) 0.0295(11) 0.0787(19) 0.0144(12) -0.0132(13) -0.0027(10)
C10 0.0630(18) 0.0297(12) 0.0664(18) -0.0047(12) -0.0308(14) 0.0065(11)
C7' 0.0474(15) 0.0445(14) 0.0585(16) 0.0086(12) -0.0027(12) -0.0075(11)
C3 0.0485(16) 0.0480(15) 0.0675(18) -0.0182(14) -0.0194(13) 0.0146(12)
C00M 0.0417(14) 0.0308(12) 0.093(2) 0.0139(13) -0.0117(15) -0.0019(11)
C00N 0.0473(15) 0.0357(13) 0.084(2) -0.0198(13) -0.0323(14) 0.0101(11)
C00O 0.0591(18) 0.0286(12) 0.085(2) -0.0109(13) -0.0391(16) 0.0082(11)
C00P 0.0398(14) 0.0402(14) 0.098(2) -0.0310(15) -0.0234(15) 0.0146(11)
C00Q 0.075(2) 0.0340(12) 0.0610(17) -0.0145(12) -0.0260(15) 0.0081(13)
C9 0.0555(17) 0.0347(13) 0.080(2) -0.0098(13) -0.0260(14) 0.0078(12)
C00S 0.0384(15) 0.0655(19) 0.082(2) 0.0366(17) -0.0064(14) 0.0014(13)
C8' 0.0476(15) 0.0366(13) 0.0769(19) 0.0114(13) 0.0017(13) -0.0032(11)
C12 0.0533(17) 0.0351(13) 0.101(2) -0.0137(14) -0.0406(16) 0.0071(12)
C00V 0.0531(17) 0.0350(13) 0.107(3) -0.0258(15) -0.0310(16) 0.0162(12)
C4 0.0487(16) 0.0560(17) 0.077(2) -0.0331(16) -0.0179(14) 0.0136(13)
C8 0.0515(17) 0.0480(15) 0.096(2) -0.0343(16) -0.0324(16) 0.0152(13)
C7 0.0563(18) 0.0476(16) 0.110(3) -0.0401(17) -0.0292(17) 0.0185(13)
C00Z 0.091(2) 0.0506(16) 0.0545(17) -0.0108(13) -0.0206(16) 0.0115(15)
C1' 0.0529(19) 0.0281(14) 0.148(4) 0.0055(19) -0.016(2) -0.0043(12)
C6 0.0577(19) 0.0341(14) 0.138(3) -0.0361(18) -0.0310(19) 0.0159(13)
C13 0.0563(19) 0.0344(14) 0.147(3) -0.0208(17) -0.045(2) 0.0098(13)
O013 0.057(2) 0.042(2) 0.060(3) 0.022(2) -0.0094(19) -0.0056(19)
C4' 0.045(3) 0.043(6) 0.040(5) 0.009(4) -0.014(3) -0.001(3)
C2' 0.070(4) 0.028(3) 0.054(7) -0.002(3) -0.030(4) -0.003(2)
C3' 0.052(5) 0.032(4) 0.054(8) 0.001(5) -0.022(6) -0.007(3)
C018 0.138(7) 0.025(3) 0.063(5) -0.017(3) -0.043(5) 0.021(3)
O0 0.094(3) 0.0318(19) 0.070(3) 0.019(2) -0.024(2) -0.002(2)
O1 0.098(4) 0.019(3) 0.058(4) -0.002(2) -0.033(4) 0.006(2)
C0 0.083(5) 0.039(3) 0.059(4) -0.009(3) -0.026(4) -0.004(3)
C0AA 0.072(4) 0.039(3) 0.084(5) 0.027(4) -0.020(4) -0.014(3)
C1A 0.117(7) 0.052(5) 0.073(6) 0.031(4) -0.013(5) -0.004(5)
C4'A 0.042(3) 0.049(5) 0.044(4) 0.009(3) -0.003(3) -0.001(3)
C3'A 0.039(3) 0.035(4) 0.055(7) 0.020(4) -0.008(3) -0.003(3)
C2'A 0.041(4) 0.030(3) 0.055(8) 0.001(5) -0.016(6) -0.008(2)

loop_
_atom_type_symbol
_atom_type_description
_atom_type_scat_dispersion_real
_atom_type_scat_dispersion_imag
_atom_type_scat_source
C C 0.0181 0.0091 'International Tables Vol C Tables 4.2.6.8 and 6.1.1.4'
H H 0.0000 0.0000 'International Tables Vol C Tables 4.2.6.8 and 6.1.1.4'
O O 0.0492 0.0322 'International Tables Vol C Tables 4.2.6.8 and 6.1.1.4'

loop_
_geom_angle_atom_site_label_1
_geom_angle_atom_site_label_2
_geom_angle_atom_site_label_3
_geom_angle
_geom_angle_site_symmetry_1
_geom_angle_site_symmetry_3
_geom_angle_publ_flag
C00A O10' C11' 114.57(18) . . ?
C1 O002 C00Q 117.3(2) . . ?
C00O O11 C12 113.5(3) . . ?
C00S O5' C6' 115.2(2) . . ?
C3 O006 C00Z 117.1(2) . . ?
C00P O5 C6 114.9(3) . . ?
C1' O009 C018 146.8(6) . . ?
O10' C00A C00C 122.8(2) . . ?
O10' C00A C9' 117.0(2) . . ?
C00C C00A C9' 120.2(3) . . ?
O10' C11' C12' 108.54(19) . . ?
O10' C11' C00I 110.7(2) . . ?
C00I C11' C12' 109.9(2) . . ?
C00A C00C C6' 120.0(3) . . ?
C00A C00C C7' 119.0(2) . . ?
C7' C00C C6' 121.0(2) . . ?
C6' C12' C11' 105.8(2) . . ?
C3 C2 C1 119.0(2) . . ?
O5' C6' C00C 110.5(2) . . ?
O5' C6' C12' 109.8(2) . . ?
C12' C6' C00C 110.3(2) . . ?
O002 C1 C2 124.0(2) . . ?
O002 C1 C00N 114.5(3) . . ?
C2 C1 C00N 121.5(3) . . ?
O007 C9' C00A 121.9(3) . . ?
O007 C9' C00M 118.1(3) . . ?
C00M C9' C00A 120.0(3) . . ?
C00S C00I C11' 121.6(2) . . ?
C00S C00I C1' 116.8(3) . . ?
C1' C00I C11' 121.3(3) . . ?
O003 C10 C00O 119.8(2) . . ?
C9 C10 O003 120.1(3) . . ?
C9 C10 C00O 120.0(3) . . ?
C8' C7' C00C 120.6(3) . . ?
O006 C3 C2 123.7(2) . . ?
O006 C3 C4 115.2(3) . . ?
C2 C3 C4 121.1(3) . . ?
C9' C00M C8' 120.3(3) . . ?
C1 C00N C12 121.5(3) . . ?
C00P C00N C1 117.0(3) . . ?
C00P C00N C12 121.5(2) . . ?
O11 C00O C10 114.9(3) . . ?
C00V C00O O11 124.2(3) . . ?
C00V C00O C10 120.8(2) . . ?
O5 C00P C00N 121.5(3) . . ?
O5 C00P C4 115.9(3) . . ?
C4 C00P C00N 122.5(2) . . ?
C10 C9 C8 119.6(3) . . ?
O5' C00S C4' 129.4(6) . . ?
O5' C00S C4'A 101.1(7) . . ?
C00I C00S O5' 121.8(2) . . ?
C00I C00S C4' 108.8(6) . . ?
C00I C00S C4'A 137.1(7) . . ?
C7' C8' C00M 119.9(3) . . ?
O11 C12 C00N 111.0(2) . . ?
O11 C12 C13 109.0(2) . . ?
C00N C12 C13 110.0(3) . . ?
C00O C00V C7 118.6(3) . . ?
C00O C00V C6 119.4(3) . . ?
C7 C00V C6 121.9(3) . . ?
C00P C4 C3 118.8(3) . . ?
C7 C8 C9 120.3(3) . . ?
C8 C7 C00V 120.6(3) . . ?
O009 C1' C00I 119.5(4) . . ?
O009 C1' C2' 100.6(9) . . ?
C00I C1' O1 109.6(4) . . ?
C00I C1' C2'A 111.3(7) . . ?
C2' C1' C00I 139.9(8) . . ?
C2'A C1' O1 139.0(6) . . ?
O5 C6 C00V 110.8(2) . . ?
O5 C6 C13 109.7(3) . . ?
C00V C6 C13 110.3(3) . . ?
C12 C13 C6 105.5(2) . . ?
C0AA O013 C3' 92.3(6) . . ?
C3' C4' C00S 125.7(7) . . ?
C1' C2' C3' 104.7(9) . . ?
C4' C3' O013 77.6(8) . . ?
C4' C3' C2' 124.0(9) . . ?
C2' C3' O013 158.5(9) . . ?
C1A O0 C3'A 88.8(7) . . ?
C0 O1 C1' 87.5(4) . . ?
C00S C4'A C3'A 107.9(7) . . ?
C4'A C3'A O0 163.4(8) . . ?
C4'A C3'A C2'A 122.2(6) . . ?
C2'A C3'A O0 74.4(8) . . ?
C3'A C2'A C1' 124.6(7) . . ?

loop_
_geom_bond_atom_site_label_1
_geom_bond_atom_site_label_2
_geom_bond_distance
_geom_bond_site_symmetry_2
_geom_bond_publ_flag
O10' C00A 1.376(3) . ?
O10' C11' 1.473(3) . ?
O002 C1 1.367(3) . ?
O002 C00Q 1.435(3) . ?
O003 C10 1.386(4) . ?
O11 C00O 1.380(3) . ?
O11 C12 1.461(4) . ?
O5' C6' 1.448(3) . ?
O5' C00S 1.375(4) . ?
O006 C3 1.368(4) . ?
O006 C00Z 1.434(3) . ?
O007 C9' 1.373(3) . ?
O5 C00P 1.373(3) . ?
O5 C6 1.457(5) . ?
O009 C1' 1.111(7) . ?
O009 C018 1.662(10) . ?
C00A C00C 1.387(3) . ?
C00A C9' 1.400(4) . ?
C11' C12' 1.510(3) . ?
C11' C00I 1.497(3) . ?
C00C C6' 1.509(4) . ?
C00C C7' 1.399(4) . ?
C12' C6' 1.506(4) . ?
C2 C1 1.391(4) . ?
C2 C3 1.384(4) . ?
C1 C00N 1.409(3) . ?
C9' C00M 1.376(4) . ?
C00I C00S 1.371(4) . ?
C00I C1' 1.396(4) . ?
C10 C00O 1.391(5) . ?
C10 C9 1.379(4) . ?
C7' C8' 1.384(4) . ?
C3 C4 1.392(4) . ?
C00M C8' 1.385(4) . ?
C00N C00P 1.395(5) . ?
C00N C12 1.499(4) . ?
C00O C00V 1.376(5) . ?
C00P C4 1.378(5) . ?
C9 C8 1.387(5) . ?
C00S C4' 1.479(10) . ?
C00S C4'A 1.395(7) . ?
C12 C13 1.514(4) . ?
C00V C7 1.403(4) . ?
C00V C6 1.507(5) . ?
C8 C7 1.373(5) . ?
C1' C2' 1.269(8) . ?
C1' O1 1.646(7) . ?
C1' C2'A 1.541(11) . ?
C6 C13 1.515(5) . ?
O013 C3' 1.812(16) . ?
O013 C0AA 1.434(8) . ?
C4' C3' 1.372(12) . ?
C2' C3' 1.393(11) . ?
O0 C1A 1.434(9) . ?
O0 C3'A 1.602(12) . ?
O1 C0 1.525(9) . ?
C4'A C3'A 1.397(10) . ?
C3'A C2'A 1.415(10) . ?
